data_4118629
loop_
_publ_author_name
'Jessie L. Brown'
'Skye Fortier'
'Richard A. Lewis'
'Guang Wu'
'Trevor W. Hayton'

_publ_section_title
;
 A Complete Family of Terminal Uranium Chalcogenides, [U(E)(N{SiMe3}2)3]-
 (E = O, S, Se, Te)
;
_journal_name_full 'Journal of the American Chemical Society'
_journal_page_first 15468
_journal_page_last 15475
_journal_paper_doi 10.1021/ja305712m
_journal_volume 134
_journal_year 2012
_chemical_formula_sum 'C37 H72 N3 P S Si6 U'
_chemical_formula_weight 1028.58
_chemical_name_systematic
; 
 ? 
;
_space_group_IT_number 14
_symmetry_cell_setting monoclinic
_symmetry_space_group_name_Hall '-P 2ybc'
_symmetry_space_group_name_H-M 'P 1 21/c 1'
_atom_sites_solution_hydrogens geom
_atom_sites_solution_primary direct
_atom_sites_solution_secondary difmap
_audit_creation_method SHELXL-97
_cell_angle_alpha 90.00
_cell_angle_beta 99.155(2)
_cell_angle_gamma 90.00
_cell_formula_units_Z 4
_cell_length_a 16.9301(4)
_cell_length_b 12.0740(4)
_cell_length_c 24.2248(7)
_cell_measurement_temperature 100(2)
_cell_volume 4888.8(2)
_computing_structure_refinement 'SHELXL-97 (Sheldrick, 2008)'
_computing_structure_solution 'SHELXS-97 (Sheldrick, 2008)'
_diffrn_ambient_temperature 100(2)
_diffrn_measured_fraction_theta_full 0.995
_diffrn_measured_fraction_theta_max 0.995
_diffrn_measurement_device_type 'ccd area detector'
_diffrn_measurement_method 'omega scan'
_diffrn_radiation_monochromator graphite
_diffrn_radiation_source 'fine-focus sealed tube'
_diffrn_radiation_type MoK\a
_diffrn_radiation_wavelength 0.71073
_diffrn_reflns_av_R_equivalents 0.0457
_diffrn_reflns_av_sigmaI/netI 0.0608
_diffrn_reflns_limit_h_max 28
_diffrn_reflns_limit_h_min -28
_diffrn_reflns_limit_k_max 20
_diffrn_reflns_limit_k_min -10
_diffrn_reflns_limit_l_max 40
_diffrn_reflns_limit_l_min -39
_diffrn_reflns_number 64654
_diffrn_reflns_theta_full 36.65
_diffrn_reflns_theta_max 36.65
_diffrn_reflns_theta_min 1.70
_exptl_absorpt_coefficient_mu 3.570
_exptl_absorpt_correction_T_max 0.530
_exptl_absorpt_correction_T_min 0.475
_exptl_absorpt_correction_type multi-scan
_exptl_absorpt_process_details SADABS
_exptl_crystal_density_diffrn 1.397
_exptl_crystal_F_000 2088
_exptl_crystal_size_max 0.20
_exptl_crystal_size_mid 0.20
_exptl_crystal_size_min 0.20
_refine_diff_density_max 2.661
_refine_diff_density_min -1.921
_refine_diff_density_rms 0.153
_refine_ls_extinction_method none
_refine_ls_goodness_of_fit_ref 0.994
_refine_ls_hydrogen_treatment constr
_refine_ls_matrix_type full
_refine_ls_number_parameters 461
_refine_ls_number_reflns 24144
_refine_ls_number_restraints 0
_refine_ls_restrained_S_all 0.994
_refine_ls_R_factor_all 0.0629
_refine_ls_R_factor_gt 0.0342
_refine_ls_shift/su_max 0.003
_refine_ls_shift/su_mean 0.000
_refine_ls_structure_factor_coef Fsqd
_refine_ls_weighting_details 'calc w=1/[\s^2^(Fo^2^)+(0.0283P)^2^+0.3129P] where P=(Fo^2^+2Fc^2^)/3'
_refine_ls_weighting_scheme calc
_refine_ls_wR_factor_gt 0.0634
_refine_ls_wR_factor_ref 0.0712
_reflns_number_gt 17703
_reflns_number_total 24144
_reflns_threshold_expression >2sigma(I)
_cod_data_source_file ja305712m_si_002_1.cif
_cod_data_source_block Complex_2
_cod_database_code 4118629

loop_
_symmetry_equiv_pos_as_xyz
'x, y, z'
'-x, y+1/2, -z+1/2'
'-x, -y, -z'
'x, -y-1/2, z-1/2'

loop_
_atom_site_label
_atom_site_type_symbol
_atom_site_fract_x
_atom_site_fract_y
_atom_site_fract_z
_atom_site_U_iso_or_equiv
_atom_site_adp_type
_atom_site_occupancy
_atom_site_symmetry_multiplicity
_atom_site_calc_flag
_atom_site_refinement_flags
U1 U 0.312906(4) 0.313794(6) 0.592776(3) 0.01073(2) Uani 1 1 d .
Si4 Si 0.34022(4) 0.26907(6) 0.45173(2) 0.01490(11) Uani 1 1 d .
Si2 Si 0.51697(3) 0.27146(5) 0.64731(2) 0.01328(10) Uani 1 1 d .
Si3 Si 0.30952(4) 0.06987(5) 0.51895(2) 0.01459(11) Uani 1 1 d .
Si1 Si 0.40651(3) 0.29836(5) 0.73122(2) 0.01297(11) Uani 1 1 d .
Si5 Si 0.16016(3) 0.49749(5) 0.54546(2) 0.01423(11) Uani 1 1 d .
Si6 Si 0.31359(4) 0.60680(5) 0.59651(3) 0.01562(11) Uani 1 1 d .
P1 P 0.03937(3) 0.24631(5) 0.76793(2) 0.01203(9) Uani 1 1 d .
C32 C 0.09780(12) 0.12795(18) 0.79311(8) 0.0121(3) Uani 1 1 d .
N1 N 0.42206(10) 0.29558(15) 0.66197(7) 0.0122(3) Uani 1 1 d .
C3 C 0.38002(14) 0.1576(2) 0.75425(9) 0.0196(4) Uani 1 1 d .
H3A H 0.3335 0.1296 0.7288 0.029 Uiso 1 1 calc R
H3B H 0.3672 0.1618 0.7922 0.029 Uiso 1 1 calc R
H3C H 0.4254 0.1075 0.7538 0.029 Uiso 1 1 calc R
C11 C 0.43598(14) 0.2284(2) 0.42781(9) 0.0229(5) Uani 1 1 d .
H11A H 0.4813 0.2494 0.4563 0.034 Uiso 1 1 calc R
H11B H 0.4403 0.2664 0.3927 0.034 Uiso 1 1 calc R
H11C H 0.4365 0.1481 0.4219 0.034 Uiso 1 1 calc R
C6 C 0.56047(15) 0.1368(2) 0.67623(11) 0.0253(5) Uani 1 1 d .
H6A H 0.5637 0.1367 0.7170 0.038 Uiso 1 1 calc R
H6B H 0.6142 0.1276 0.6666 0.038 Uiso 1 1 calc R
H6C H 0.5262 0.0756 0.6602 0.038 Uiso 1 1 calc R
C35 C 0.18442(13) -0.0589(2) 0.83262(9) 0.0186(4) Uani 1 1 d .
H35 H 0.2148 -0.1217 0.8469 0.022 Uiso 1 1 calc R
C5 C 0.59358(13) 0.3801(2) 0.67290(10) 0.0208(4) Uani 1 1 d .
H5A H 0.5709 0.4537 0.6637 0.031 Uiso 1 1 calc R
H5B H 0.6409 0.3697 0.6548 0.031 Uiso 1 1 calc R
H5C H 0.6090 0.3735 0.7135 0.031 Uiso 1 1 calc R
C33 C 0.06755(12) 0.05433(19) 0.82916(8) 0.0155(4) Uani 1 1 d .
H33 H 0.0168 0.0680 0.8399 0.019 Uiso 1 1 calc R
C26 C -0.00060(12) 0.31283(19) 0.82372(8) 0.0145(3) Uani 1 1 d .
C1 C 0.10038(13) 0.3429(2) 0.73806(9) 0.0176(4) Uani 1 1 d .
H1A H 0.1441 0.3679 0.7668 0.026 Uiso 1 1 calc R
H1B H 0.0679 0.4067 0.7234 0.026 Uiso 1 1 calc R
H1C H 0.1226 0.3071 0.7076 0.026 Uiso 1 1 calc R
C36 C 0.21346(13) 0.01160(19) 0.79531(9) 0.0174(4) Uani 1 1 d .
H36 H 0.2628 -0.0047 0.7831 0.021 Uiso 1 1 calc R
C21 C -0.02935(15) 0.1864(2) 0.66094(9) 0.0228(5) Uani 1 1 d .
H21 H 0.0208 0.2047 0.6504 0.027 Uiso 1 1 calc R
C20 C -0.04195(13) 0.20021(18) 0.71628(9) 0.0160(4) Uani 1 1 d .
C28 C -0.08982(15) 0.4499(2) 0.85171(10) 0.0246(5) Uani 1 1 d .
H28 H -0.1313 0.5029 0.8423 0.029 Uiso 1 1 calc R
C24 C -0.17577(16) 0.1291(2) 0.69235(12) 0.0301(6) Uani 1 1 d .
H24 H -0.2256 0.1091 0.7028 0.036 Uiso 1 1 calc R
C34 C 0.11086(13) -0.03789(19) 0.84923(9) 0.0174(4) Uani 1 1 d .
H34 H 0.0906 -0.0869 0.8743 0.021 Uiso 1 1 calc R
C37 C 0.17099(12) 0.10571(19) 0.77572(8) 0.0144(4) Uani 1 1 d .
H37 H 0.1915 0.1546 0.7507 0.017 Uiso 1 1 calc R
C30 C 0.00191(15) 0.3532(2) 0.92139(10) 0.0243(5) Uani 1 1 d .
H30 H 0.0233 0.3406 0.9595 0.029 Uiso 1 1 calc R
C23 C -0.16393(17) 0.1169(3) 0.63734(12) 0.0345(6) Uani 1 1 d .
H23 H -0.2059 0.0888 0.6103 0.041 Uiso 1 1 calc R
C25 C -0.11495(14) 0.1704(2) 0.73208(10) 0.0215(5) Uani 1 1 d .
H25 H -0.1228 0.1785 0.7698 0.026 Uiso 1 1 calc R
C22 C -0.09149(18) 0.1455(3) 0.62147(11) 0.0338(6) Uani 1 1 d .
H22 H -0.0841 0.1371 0.5836 0.041 Uiso 1 1 calc R
C29 C -0.05800(15) 0.4305(2) 0.90742(10) 0.0260(5) Uani 1 1 d .
H29 H -0.0776 0.4708 0.9361 0.031 Uiso 1 1 calc R
C27 C -0.06080(14) 0.3917(2) 0.81000(9) 0.0195(4) Uani 1 1 d .
H27 H -0.0819 0.4055 0.7719 0.023 Uiso 1 1 calc R
C31 C 0.03104(13) 0.2937(2) 0.87975(9) 0.0195(4) Uani 1 1 d .
H31 H 0.0722 0.2403 0.8894 0.023 Uiso 1 1 calc R
N3 N 0.25960(10) 0.48842(15) 0.57524(7) 0.0133(3) Uani 1 1 d .
N2 N 0.32338(10) 0.21171(15) 0.51412(7) 0.0127(3) Uani 1 1 d .
C8 C 0.34976(17) 0.0193(2) 0.59103(9) 0.0247(5) Uani 1 1 d .
H8A H 0.3345 -0.0583 0.5947 0.037 Uiso 1 1 calc R
H8B H 0.3277 0.0642 0.6186 0.037 Uiso 1 1 calc R
H8C H 0.4082 0.0255 0.5975 0.037 Uiso 1 1 calc R
C2 C 0.32417(13) 0.3982(2) 0.74005(9) 0.0196(4) Uani 1 1 d .
H2A H 0.3432 0.4743 0.7369 0.029 Uiso 1 1 calc R
H2B H 0.3085 0.3876 0.7769 0.029 Uiso 1 1 calc R
H2C H 0.2779 0.3847 0.7109 0.029 Uiso 1 1 calc R
C9 C 0.20058(14) 0.0342(2) 0.50175(10) 0.0224(5) Uani 1 1 d .
H9A H 0.1709 0.0735 0.5274 0.034 Uiso 1 1 calc R
H9B H 0.1937 -0.0458 0.5057 0.034 Uiso 1 1 calc R
H9C H 0.1802 0.0564 0.4632 0.034 Uiso 1 1 calc R
C4 C 0.49638(14) 0.3454(2) 0.78139(9) 0.0191(4) Uani 1 1 d .
H4A H 0.5408 0.2939 0.7800 0.029 Uiso 1 1 calc R
H4B H 0.4833 0.3470 0.8194 0.029 Uiso 1 1 calc R
H4C H 0.5119 0.4198 0.7710 0.029 Uiso 1 1 calc R
C18 C 0.26734(16) 0.6875(2) 0.64978(11) 0.0267(5) Uani 1 1 d .
H18A H 0.2142 0.7136 0.6328 0.040 Uiso 1 1 calc R
H18B H 0.3013 0.7512 0.6624 0.040 Uiso 1 1 calc R
H18C H 0.2625 0.6397 0.6818 0.040 Uiso 1 1 calc R
C16 C 0.09193(13) 0.4987(2) 0.59918(9) 0.0219(5) Uani 1 1 d .
H16A H 0.1066 0.5600 0.6253 0.033 Uiso 1 1 calc R
H16B H 0.0969 0.4285 0.6197 0.033 Uiso 1 1 calc R
H16C H 0.0365 0.5082 0.5806 0.033 Uiso 1 1 calc R
C7 C 0.51515(14) 0.2683(2) 0.57003(9) 0.0235(5) Uani 1 1 d .
H7A H 0.4816 0.2066 0.5538 0.035 Uiso 1 1 calc R
H7B H 0.5697 0.2585 0.5621 0.035 Uiso 1 1 calc R
H7C H 0.4932 0.3381 0.5536 0.035 Uiso 1 1 calc R
C17 C 0.32563(16) 0.7036(2) 0.53776(11) 0.0258(5) Uani 1 1 d .
H17A H 0.3675 0.7579 0.5507 0.039 Uiso 1 1 calc R
H17B H 0.2750 0.7421 0.5253 0.039 Uiso 1 1 calc R
H17C H 0.3407 0.6612 0.5065 0.039 Uiso 1 1 calc R
C14 C 0.13079(14) 0.3791(2) 0.49671(9) 0.0218(5) Uani 1 1 d .
H14A H 0.1591 0.3848 0.4645 0.033 Uiso 1 1 calc R
H14B H 0.0730 0.3813 0.4837 0.033 Uiso 1 1 calc R
H14C H 0.1449 0.3091 0.5163 0.033 Uiso 1 1 calc R
C19 C 0.41811(13) 0.5690(2) 0.62873(10) 0.0228(5) Uani 1 1 d .
H19A H 0.4164 0.5185 0.6602 0.034 Uiso 1 1 calc R
H19B H 0.4475 0.6362 0.6421 0.034 Uiso 1 1 calc R
H19C H 0.4450 0.5326 0.6007 0.034 Uiso 1 1 calc R
C10 C 0.36253(15) -0.0141(2) 0.47076(10) 0.0223(5) Uani 1 1 d .
H10A H 0.3432 0.0074 0.4320 0.033 Uiso 1 1 calc R
H10B H 0.3518 -0.0930 0.4756 0.033 Uiso 1 1 calc R
H10C H 0.4202 -0.0005 0.4796 0.033 Uiso 1 1 calc R
C12 C 0.25922(14) 0.2319(2) 0.39232(9) 0.0239(5) Uani 1 1 d .
H12A H 0.2540 0.1512 0.3898 0.036 Uiso 1 1 calc R
H12B H 0.2730 0.2609 0.3573 0.036 Uiso 1 1 calc R
H12C H 0.2084 0.2643 0.3989 0.036 Uiso 1 1 calc R
C15 C 0.13396(15) 0.6264(2) 0.50259(10) 0.0227(5) Uani 1 1 d .
H15A H 0.1422 0.6916 0.5269 0.034 Uiso 1 1 calc R
H15B H 0.0778 0.6230 0.4848 0.034 Uiso 1 1 calc R
H15C H 0.1683 0.6318 0.4737 0.034 Uiso 1 1 calc R
C13 C 0.34480(17) 0.4244(2) 0.45681(10) 0.0269(5) Uani 1 1 d .
H13A H 0.2952 0.4523 0.4678 0.040 Uiso 1 1 calc R
H13B H 0.3512 0.4555 0.4204 0.040 Uiso 1 1 calc R
H13C H 0.3904 0.4462 0.4849 0.040 Uiso 1 1 calc R
S1 S 0.20177(3) 0.22228(5) 0.63066(2) 0.01571(10) Uani 1 1 d .

loop_
_atom_site_aniso_label
_atom_site_aniso_U_11
_atom_site_aniso_U_22
_atom_site_aniso_U_33
_atom_site_aniso_U_23
_atom_site_aniso_U_13
_atom_site_aniso_U_12
U1 0.01090(3) 0.01058(3) 0.01127(3) 0.00004(3) 0.00344(2) -0.00028(3)
Si4 0.0167(3) 0.0167(3) 0.0126(2) 0.0017(2) 0.0062(2) -0.0001(2)
Si2 0.0105(2) 0.0152(3) 0.0146(2) -0.0003(2) 0.00330(19) -0.0008(2)
Si3 0.0183(3) 0.0124(3) 0.0138(2) -0.0011(2) 0.0048(2) -0.0016(2)
Si1 0.0136(2) 0.0139(3) 0.0122(2) 0.00017(19) 0.00432(18) -0.0020(2)
Si5 0.0135(2) 0.0164(3) 0.0133(2) 0.0004(2) 0.00388(19) 0.0024(2)
Si6 0.0163(3) 0.0105(3) 0.0206(3) 0.0003(2) 0.0045(2) -0.0004(2)
P1 0.0115(2) 0.0125(3) 0.0124(2) -0.00003(18) 0.00309(17) 0.00148(19)
C32 0.0126(8) 0.0121(10) 0.0117(7) -0.0005(7) 0.0024(6) 0.0006(7)
N1 0.0101(7) 0.0143(9) 0.0126(7) 0.0007(6) 0.0028(5) 0.0003(6)
C3 0.0221(10) 0.0189(11) 0.0190(9) 0.0032(8) 0.0068(8) -0.0041(9)
C11 0.0201(10) 0.0328(14) 0.0180(9) 0.0019(9) 0.0094(8) 0.0002(10)
C6 0.0201(11) 0.0222(13) 0.0336(12) 0.0046(10) 0.0040(9) 0.0052(10)
C35 0.0160(9) 0.0142(11) 0.0246(10) 0.0033(8) 0.0001(8) 0.0026(8)
C5 0.0140(9) 0.0250(13) 0.0243(10) -0.0020(9) 0.0061(8) -0.0055(9)
C33 0.0139(8) 0.0176(11) 0.0158(8) 0.0006(7) 0.0049(7) -0.0006(8)
C26 0.0132(8) 0.0143(9) 0.0171(8) -0.0011(8) 0.0056(6) 0.0013(8)
C1 0.0183(9) 0.0161(11) 0.0201(9) 0.0023(8) 0.0085(8) 0.0006(8)
C36 0.0123(8) 0.0133(10) 0.0270(10) -0.0002(8) 0.0043(8) 0.0013(8)
C21 0.0235(11) 0.0239(12) 0.0202(9) -0.0064(9) 0.0010(8) 0.0048(10)
C20 0.0156(9) 0.0134(11) 0.0182(8) -0.0021(7) 0.0004(7) 0.0031(8)
C28 0.0240(11) 0.0203(13) 0.0315(12) 0.0003(10) 0.0108(9) 0.0084(10)
C24 0.0200(11) 0.0256(14) 0.0418(14) -0.0037(11) -0.0044(10) -0.0030(10)
C34 0.0198(10) 0.0158(11) 0.0169(9) 0.0024(8) 0.0037(7) -0.0021(8)
C37 0.0122(8) 0.0146(10) 0.0172(8) 0.0010(7) 0.0044(7) -0.0004(7)
C30 0.0286(12) 0.0282(13) 0.0171(9) -0.0034(9) 0.0068(8) 0.0022(10)
C23 0.0286(13) 0.0303(16) 0.0390(14) -0.0115(12) -0.0118(11) 0.0009(12)
C25 0.0167(10) 0.0188(13) 0.0278(11) 0.0007(9) 0.0002(8) -0.0014(8)
C22 0.0382(15) 0.0347(16) 0.0247(12) -0.0130(11) -0.0072(11) 0.0045(13)
C29 0.0301(12) 0.0251(13) 0.0262(11) -0.0051(10) 0.0152(9) 0.0037(10)
C27 0.0209(10) 0.0166(11) 0.0214(10) 0.0013(8) 0.0053(8) 0.0045(9)
C31 0.0162(9) 0.0248(13) 0.0178(9) -0.0013(8) 0.0033(7) 0.0035(8)
N3 0.0138(7) 0.0114(8) 0.0157(7) 0.0011(6) 0.0053(6) 0.0011(6)
N2 0.0136(7) 0.0130(9) 0.0126(7) 0.0001(6) 0.0055(6) -0.0002(6)
C8 0.0364(14) 0.0165(12) 0.0201(10) 0.0020(8) 0.0006(9) 0.0001(10)
C2 0.0193(10) 0.0190(12) 0.0215(10) -0.0028(8) 0.0068(8) -0.0003(9)
C9 0.0243(11) 0.0211(12) 0.0231(10) -0.0046(9) 0.0076(8) -0.0070(9)
C4 0.0201(10) 0.0224(12) 0.0147(8) 0.0001(8) 0.0023(7) -0.0047(9)
C18 0.0299(12) 0.0223(13) 0.0294(11) -0.0063(10) 0.0089(10) 0.0007(11)
C16 0.0153(9) 0.0305(14) 0.0210(10) 0.0008(9) 0.0067(8) 0.0027(9)
C7 0.0182(10) 0.0353(15) 0.0178(9) -0.0029(9) 0.0055(8) -0.0030(10)
C17 0.0285(12) 0.0176(13) 0.0320(12) 0.0061(9) 0.0075(10) -0.0024(10)
C14 0.0205(10) 0.0246(13) 0.0198(9) -0.0020(9) 0.0013(8) 0.0024(9)
C19 0.0174(10) 0.0185(12) 0.0323(12) 0.0040(9) 0.0033(9) -0.0038(9)
C10 0.0291(12) 0.0158(11) 0.0245(10) -0.0027(9) 0.0114(9) 0.0028(9)
C12 0.0204(11) 0.0357(15) 0.0157(9) 0.0000(9) 0.0032(8) 0.0023(10)
C15 0.0223(11) 0.0222(13) 0.0226(10) 0.0031(9) 0.0003(8) 0.0044(9)
C13 0.0363(14) 0.0220(13) 0.0261(11) 0.0029(10) 0.0165(10) -0.0011(11)
S1 0.0158(2) 0.0166(3) 0.0159(2) -0.00044(18) 0.00621(17) -0.00320(19)

loop_
_atom_type_symbol
_atom_type_description
_atom_type_scat_dispersion_real
_atom_type_scat_dispersion_imag
_atom_type_scat_source
C C 0.0033 0.0016 'International Tables Vol C Tables 4.2.6.8 and 6.1.1.4'
H H 0.0000 0.0000 'International Tables Vol C Tables 4.2.6.8 and 6.1.1.4'
N N 0.0061 0.0033 'International Tables Vol C Tables 4.2.6.8 and 6.1.1.4'
Si Si 0.0817 0.0704 'International Tables Vol C Tables 4.2.6.8 and 6.1.1.4'
P P 0.1023 0.0942 'International Tables Vol C Tables 4.2.6.8 and 6.1.1.4'
S S 0.1246 0.1234 'International Tables Vol C Tables 4.2.6.8 and 6.1.1.4'
U U -9.6767 9.6646 'International Tables Vol C Tables 4.2.6.8 and 6.1.1.4'

loop_
_geom_angle_atom_site_label_1
_geom_angle_atom_site_label_2
_geom_angle_atom_site_label_3
_geom_angle
N1 U1 N2 113.19(6)
N1 U1 N3 117.86(6)
N2 U1 N3 114.64(6)
N1 U1 S1 104.87(4)
N2 U1 S1 103.34(5)
N3 U1 S1 100.24(4)
N2 Si4 C11 115.94(10)
N2 Si4 C12 111.89(10)
C11 Si4 C12 105.25(11)
N2 Si4 C13 110.70(10)
C11 Si4 C13 104.68(12)
C12 Si4 C13 107.81(13)
N1 Si2 C7 110.02(10)
N1 Si2 C6 113.15(10)
C7 Si2 C6 107.44(12)
N1 Si2 C5 115.53(10)
C7 Si2 C5 104.21(11)
C6 Si2 C5 105.83(12)
N2 Si3 C8 110.60(10)
N2 Si3 C9 110.50(10)
C8 Si3 C9 109.36(12)
N2 Si3 C10 114.05(10)
C8 Si3 C10 105.34(12)
C9 Si3 C10 106.76(11)
N1 Si1 C3 110.57(10)
N1 Si1 C4 113.50(9)
C3 Si1 C4 106.89(11)
N1 Si1 C2 110.54(9)
C3 Si1 C2 109.39(11)
C4 Si1 C2 105.75(11)
N3 Si5 C14 111.03(10)
N3 Si5 C16 112.23(9)
C14 Si5 C16 108.26(12)
N3 Si5 C15 114.27(10)
C14 Si5 C15 105.54(11)
C16 Si5 C15 105.04(11)
N3 Si6 C19 110.01(10)
N3 Si6 C17 113.85(11)
C19 Si6 C17 104.96(12)
N3 Si6 C18 111.95(11)
C19 Si6 C18 107.96(12)
C17 Si6 C18 107.72(13)
C1 P1 C32 109.61(10)
C1 P1 C26 108.95(11)
C32 P1 C26 110.79(9)
C1 P1 C20 110.43(11)
C32 P1 C20 108.12(10)
C26 P1 C20 108.93(10)
C37 C32 C33 119.77(19)
C37 C32 P1 121.30(16)
C33 C32 P1 118.87(15)
Si2 N1 Si1 119.39(10)
Si2 N1 U1 122.22(8)
Si1 N1 U1 118.28(8)
Si1 C3 H3A 109.5
Si1 C3 H3B 109.5
H3A C3 H3B 109.5
Si1 C3 H3C 109.5
H3A C3 H3C 109.5
H3B C3 H3C 109.5
Si4 C11 H11A 109.5
Si4 C11 H11B 109.5
H11A C11 H11B 109.5
Si4 C11 H11C 109.5
H11A C11 H11C 109.5
H11B C11 H11C 109.5
Si2 C6 H6A 109.5
Si2 C6 H6B 109.5
H6A C6 H6B 109.5
Si2 C6 H6C 109.5
H6A C6 H6C 109.5
H6B C6 H6C 109.5
C36 C35 C34 120.2(2)
C36 C35 H35 119.9
C34 C35 H35 119.9
Si2 C5 H5A 109.5
Si2 C5 H5B 109.5
H5A C5 H5B 109.5
Si2 C5 H5C 109.5
H5A C5 H5C 109.5
H5B C5 H5C 109.5
C34 C33 C32 120.41(19)
C34 C33 H33 119.8
C32 C33 H33 119.8
C27 C26 C31 119.8(2)
C27 C26 P1 118.33(16)
C31 C26 P1 121.69(17)
P1 C1 H1A 109.5
P1 C1 H1B 109.5
H1A C1 H1B 109.5
P1 C1 H1C 109.5
H1A C1 H1C 109.5
H1B C1 H1C 109.5
C35 C36 C37 120.5(2)
C35 C36 H36 119.8
C37 C36 H36 119.8
C22 C21 C20 119.0(2)
C22 C21 H21 120.5
C20 C21 H21 120.5
C25 C20 C21 120.5(2)
C25 C20 P1 120.17(17)
C21 C20 P1 119.16(17)
C27 C28 C29 119.7(2)
C27 C28 H28 120.2
C29 C28 H28 120.2
C25 C24 C23 120.0(3)
C25 C24 H24 120.0
C23 C24 H24 120.0
C33 C34 C35 119.7(2)
C33 C34 H34 120.1
C35 C34 H34 120.1
C36 C37 C32 119.4(2)
C36 C37 H37 120.3
C32 C37 H37 120.3
C29 C30 C31 120.2(2)
C29 C30 H30 119.9
C31 C30 H30 119.9
C22 C23 C24 120.7(2)
C22 C23 H23 119.7
C24 C23 H23 119.7
C24 C25 C20 119.6(2)
C24 C25 H25 120.2
C20 C25 H25 120.2
C23 C22 C21 120.1(3)
C23 C22 H22 119.9
C21 C22 H22 119.9
C30 C29 C28 120.5(2)
C30 C29 H29 119.7
C28 C29 H29 119.7
C28 C27 C26 120.2(2)
C28 C27 H27 119.9
C26 C27 H27 119.9
C30 C31 C26 119.6(2)
C30 C31 H31 120.2
C26 C31 H31 120.2
Si5 N3 Si6 120.39(11)
Si5 N3 U1 117.52(9)
Si6 N3 U1 121.85(9)
Si4 N2 Si3 119.85(10)
Si4 N2 U1 123.74(10)
Si3 N2 U1 116.36(8)
Si3 C8 H8A 109.5
Si3 C8 H8B 109.5
H8A C8 H8B 109.5
Si3 C8 H8C 109.5
H8A C8 H8C 109.5
H8B C8 H8C 109.5
Si1 C2 H2A 109.5
Si1 C2 H2B 109.5
H2A C2 H2B 109.5
Si1 C2 H2C 109.5
H2A C2 H2C 109.5
H2B C2 H2C 109.5
Si3 C9 H9A 109.5
Si3 C9 H9B 109.5
H9A C9 H9B 109.5
Si3 C9 H9C 109.5
H9A C9 H9C 109.5
H9B C9 H9C 109.5
Si1 C4 H4A 109.5
Si1 C4 H4B 109.5
H4A C4 H4B 109.5
Si1 C4 H4C 109.5
H4A C4 H4C 109.5
H4B C4 H4C 109.5
Si6 C18 H18A 109.5
Si6 C18 H18B 109.5
H18A C18 H18B 109.5
Si6 C18 H18C 109.5
H18A C18 H18C 109.5
H18B C18 H18C 109.5
Si5 C16 H16A 109.5
Si5 C16 H16B 109.5
H16A C16 H16B 109.5
Si5 C16 H16C 109.5
H16A C16 H16C 109.5
H16B C16 H16C 109.5
Si2 C7 H7A 109.5
Si2 C7 H7B 109.5
H7A C7 H7B 109.5
Si2 C7 H7C 109.5
H7A C7 H7C 109.5
H7B C7 H7C 109.5
Si6 C17 H17A 109.5
Si6 C17 H17B 109.5
H17A C17 H17B 109.5
Si6 C17 H17C 109.5
H17A C17 H17C 109.5
H17B C17 H17C 109.5
Si5 C14 H14A 109.5
Si5 C14 H14B 109.5
H14A C14 H14B 109.5
Si5 C14 H14C 109.5
H14A C14 H14C 109.5
H14B C14 H14C 109.5
Si6 C19 H19A 109.5
Si6 C19 H19B 109.5
H19A C19 H19B 109.5
Si6 C19 H19C 109.5
H19A C19 H19C 109.5
H19B C19 H19C 109.5
Si3 C10 H10A 109.5
Si3 C10 H10B 109.5
H10A C10 H10B 109.5
Si3 C10 H10C 109.5
H10A C10 H10C 109.5
H10B C10 H10C 109.5
Si4 C12 H12A 109.5
Si4 C12 H12B 109.5
H12A C12 H12B 109.5
Si4 C12 H12C 109.5
H12A C12 H12C 109.5
H12B C12 H12C 109.5
Si5 C15 H15A 109.5
Si5 C15 H15B 109.5
H15A C15 H15B 109.5
Si5 C15 H15C 109.5
H15A C15 H15C 109.5
H15B C15 H15C 109.5
Si4 C13 H13A 109.5
Si4 C13 H13B 109.5
H13A C13 H13B 109.5
Si4 C13 H13C 109.5
H13A C13 H13C 109.5
H13B C13 H13C 109.5

loop_
_geom_bond_atom_site_label_1
_geom_bond_atom_site_label_2
_geom_bond_distance
U1 N1 2.2994(17)
U1 N2 2.2997(17)
U1 N3 2.3062(18)
U1 S1 2.4805(5)
Si4 N2 1.7270(17)
Si4 C11 1.872(2)
Si4 C12 1.877(2)
Si4 C13 1.880(3)
Si2 N1 1.7246(17)
Si2 C7 1.868(2)
Si2 C6 1.875(3)
Si2 C5 1.879(2)
Si3 N2 1.7351(19)
Si3 C8 1.873(2)
Si3 C9 1.875(2)
Si3 C10 1.879(2)
Si1 N1 1.7394(17)
Si1 C3 1.865(2)
Si1 C4 1.878(2)
Si1 C2 1.881(2)
Si5 N3 1.7264(18)
Si5 C14 1.870(2)
Si5 C16 1.873(2)
Si5 C15 1.885(2)
Si6 N3 1.7304(19)
Si6 C19 1.873(2)
Si6 C17 1.877(2)
Si6 C18 1.884(3)
P1 C1 1.785(2)
P1 C32 1.789(2)
P1 C26 1.795(2)
P1 C20 1.795(2)
C32 C37 1.397(3)
C32 C33 1.399(3)
C3 H3A 0.9800
C3 H3B 0.9800
C3 H3C 0.9800
C11 H11A 0.9800
C11 H11B 0.9800
C11 H11C 0.9800
C6 H6A 0.9800
C6 H6B 0.9800
C6 H6C 0.9800
C35 C36 1.387(3)
C35 C34 1.392(3)
C35 H35 0.9500
C5 H5A 0.9800
C5 H5B 0.9800
C5 H5C 0.9800
C33 C34 1.379(3)
C33 H33 0.9500
C26 C27 1.396(3)
C26 C31 1.397(3)
C1 H1A 0.9800
C1 H1B 0.9800
C1 H1C 0.9800
C36 C37 1.387(3)
C36 H36 0.9500
C21 C22 1.395(3)
C21 C20 1.401(3)
C21 H21 0.9500
C20 C25 1.398(3)
C28 C27 1.384(3)
C28 C29 1.391(4)
C28 H28 0.9500
C24 C25 1.385(3)
C24 C23 1.387(4)
C24 H24 0.9500
C34 H34 0.9500
C37 H37 0.9500
C30 C29 1.381(4)
C30 C31 1.391(3)
C30 H30 0.9500
C23 C22 1.386(4)
C23 H23 0.9500
C25 H25 0.9500
C22 H22 0.9500
C29 H29 0.9500
C27 H27 0.9500
C31 H31 0.9500
C8 H8A 0.9800
C8 H8B 0.9800
C8 H8C 0.9800
C2 H2A 0.9800
C2 H2B 0.9800
C2 H2C 0.9800
C9 H9A 0.9800
C9 H9B 0.9800
C9 H9C 0.9800
C4 H4A 0.9800
C4 H4B 0.9800
C4 H4C 0.9800
C18 H18A 0.9800
C18 H18B 0.9800
C18 H18C 0.9800
C16 H16A 0.9800
C16 H16B 0.9800
C16 H16C 0.9800
C7 H7A 0.9800
C7 H7B 0.9800
C7 H7C 0.9800
C17 H17A 0.9800
C17 H17B 0.9800
C17 H17C 0.9800
C14 H14A 0.9800
C14 H14B 0.9800
C14 H14C 0.9800
C19 H19A 0.9800
C19 H19B 0.9800
C19 H19C 0.9800
C10 H10A 0.9800
C10 H10B 0.9800
C10 H10C 0.9800
C12 H12A 0.9800
C12 H12B 0.9800
C12 H12C 0.9800
C15 H15A 0.9800
C15 H15B 0.9800
C15 H15C 0.9800
C13 H13A 0.9800
C13 H13B 0.9800
C13 H13C 0.9800
